data_1569114
loop_
_publ_author_name
'Gao, Mingchun'
'Ruiz, Jose M.'
'Jimenez, Emily'
'Lo, Anna'
'Laconsay, Croix J.'
'Fettinger, James C.'
'Tantillo, Dean J.'
'Shaw, Jared T.'

_publ_section_title
;
 Catalytic generation of <i>ortho</i>-quinone dimethides <i>via</i>
 donor/donor rhodium carbenes.
;
_journal_issue 23
_journal_name_full 'Chemical science'
_journal_page_first 6443
_journal_page_last 6448
_journal_paper_doi 10.1039/d3sc00734k
_journal_volume 14
_journal_year 2023
_chemical_formula_moiety 'C20 H16 N2 O2'
_chemical_formula_sum 'C20 H16 N2 O2'
_chemical_formula_weight 316.35
_space_group_crystal_system monoclinic
_space_group_IT_number 14
_space_group_name_Hall '-P 2yn'
_space_group_name_H-M_alt 'P 1 21/n 1'
_atom_sites_solution_hydrogens geom
_audit_creation_method SHELXL-2017/1
_audit_update_record
;
2021-05-31 deposited with the CCDC.	2023-05-11 downloaded from the CCDC.
;
_cell_angle_alpha 90
_cell_angle_beta 96.220(3)
_cell_angle_gamma 90
_cell_formula_units_Z 4
_cell_length_a 12.6220(11)
_cell_length_b 9.9052(9)
_cell_length_c 13.1752(11)
_cell_measurement_reflns_used 9922
_cell_measurement_temperature 100(2)
_cell_measurement_theta_max 27.59
_cell_measurement_theta_min 2.37
_cell_volume 1637.5(2)
_computing_cell_refinement 'SAINT (8.38a) (Bruker, 2017)'
_computing_data_collection 'Apex3 (2019.1) (Bruker, 2019)'
_computing_data_reduction 'SAINT (8.38a) (Bruker, 2017)'
_computing_molecular_graphics 'Bruker SHELXTL'
_computing_publication_material 'Bruker SHELXTL'
_computing_structure_refinement 'SHELXL-2017/1 (Sheldrick, 2017)'
_computing_structure_solution 'SHELXT (Sheldrick, 2014)'
_diffrn_ambient_temperature 100(2)
_diffrn_measured_fraction_theta_full 0.999
_diffrn_measured_fraction_theta_max 0.999
_diffrn_measurement_device_type 'Bruker Photon100 CMOS'
_diffrn_measurement_method '\f and \w scans'
_diffrn_radiation_type MoK\a
_diffrn_radiation_wavelength 0.71073
_diffrn_reflns_av_R_equivalents 0.0279
_diffrn_reflns_av_unetI/netI 0.0257
_diffrn_reflns_Laue_measured_fraction_full 0.999
_diffrn_reflns_Laue_measured_fraction_max 0.999
_diffrn_reflns_limit_h_max 16
_diffrn_reflns_limit_h_min -16
_diffrn_reflns_limit_k_max 12
_diffrn_reflns_limit_k_min -12
_diffrn_reflns_limit_l_max 17
_diffrn_reflns_limit_l_min -17
_diffrn_reflns_number 14062
_diffrn_reflns_point_group_measured_fraction_full 0.999
_diffrn_reflns_point_group_measured_fraction_max 0.999
_diffrn_reflns_theta_full 25.242
_diffrn_reflns_theta_max 27.522
_diffrn_reflns_theta_min 2.366
_exptl_absorpt_coefficient_mu 0.084
_exptl_absorpt_correction_T_max 0.9804
_exptl_absorpt_correction_T_min 0.8651
_exptl_absorpt_correction_type multi-scan
_exptl_absorpt_process_details 'SADABS 2016/2 (Sheldrick, 2016)'
_exptl_crystal_colour Colorless
_exptl_crystal_density_diffrn 1.283
_exptl_crystal_description Block
_exptl_crystal_F_000 664
_exptl_crystal_size_max 0.339
_exptl_crystal_size_mid 0.228
_exptl_crystal_size_min 0.197
_refine_diff_density_max 0.390
_refine_diff_density_min -0.301
_refine_diff_density_rms 0.054
_refine_ls_extinction_coef 0.058(4)
_refine_ls_extinction_expression Fc^*^=kFc[1+0.001xFc^2^\l^3^/sin(2\q)]^-1/4^
_refine_ls_extinction_method 'SHELXL-2017/1 (Sheldrick 2017)'
_refine_ls_goodness_of_fit_ref 1.030
_refine_ls_hydrogen_treatment constr
_refine_ls_matrix_type full
_refine_ls_number_parameters 218
_refine_ls_number_reflns 3764
_refine_ls_number_restraints 0
_refine_ls_restrained_S_all 1.030
_refine_ls_R_factor_all 0.0506
_refine_ls_R_factor_gt 0.0459
_refine_ls_shift/su_max 0.000
_refine_ls_shift/su_mean 0.000
_refine_ls_structure_factor_coef Fsqd
_refine_ls_weighting_details 'w=1/[\s^2^(Fo^2^)+(0.0658P)^2^+0.7573P] where P=(Fo^2^+2Fc^2^)/3'
_refine_ls_weighting_scheme calc
_refine_ls_wR_factor_gt 0.1176
_refine_ls_wR_factor_ref 0.1223
_reflns_Friedel_coverage 0.000
_reflns_number_gt 3371
_reflns_number_total 3764
_reflns_threshold_expression 'I > 2\s(I)'
_cod_data_source_file d3sc00734k2.cif
_cod_data_source_block JF3006F2MI
_cod_depositor_comments
;
The following automatic conversions were performed:

data item '_exptl_absorpt_correction_type' value 'Multi-scan' was
changed to 'multi-scan' in accordance with the
/home/data/users/saulius/crontab/automatic-downloads/rss-feeds/RSC/lib/dictionaries/cif_core.dic
dictionary named 'cif_core.dic' version 2.4.2 last updated on
2011-04-26.

Automatic conversion script
Id: cif_fix_values 8170 2020-07-09 18:12:32Z antanas 

 Adding full bibliography for 1569107--1569117.cif.
;
_cod_original_sg_symbol_H-M 'P 21/n'
_cod_database_code 1569114
_shelx_shelxl_version_number 2017/1
_shelx_space_group_comment
; 
The symmetry employed for this shelxl refinement is uniquely defined 
by the following loop, which should always be used as a source of 
symmetry information in preference to the above space-group names. 
They are only intended as comments. 
;
_shelx_estimated_absorpt_t_min 0.972
_shelx_estimated_absorpt_t_max 0.984

loop_
_space_group_symop_operation_xyz
'x, y, z'
'-x+1/2, y+1/2, -z+1/2'
'-x, -y, -z'
'x-1/2, -y-1/2, z-1/2'

loop_
_atom_site_label
_atom_site_type_symbol
_atom_site_fract_x
_atom_site_fract_y
_atom_site_fract_z
_atom_site_U_iso_or_equiv
_atom_site_adp_type
_atom_site_occupancy
_atom_site_site_symmetry_order
_atom_site_calc_flag
_atom_site_refinement_flags_posn
_atom_site_refinement_flags_adp
_atom_site_refinement_flags_occupancy
_atom_site_disorder_assembly
_atom_site_disorder_group
C1 C 0.65275(9) 0.71847(12) 0.59488(9) 0.0186(3) Uani 1 1 d . . . . .
O1 O 0.58073(7) 0.70099(9) 0.50445(7) 0.0217(2) Uani 1 1 d . . . . .
C2 C 0.70157(9) 0.57939(12) 0.62400(9) 0.0185(3) Uani 1 1 d . . . . .
H2 H 0.756320 0.590607 0.684186 0.022 Uiso 1 1 calc R U . . .
O2 O 0.73379(7) 0.80799(9) 0.57026(7) 0.0226(2) Uani 1 1 d . . . . .
C3 C 0.61186(9) 0.48715(12) 0.65472(9) 0.0186(3) Uani 1 1 d . . . . .
H3 H 0.549067 0.494933 0.601836 0.022 Uiso 1 1 calc R U . . .
C4 C 0.57896(9) 0.53726(12) 0.75806(9) 0.0187(2) Uani 1 1 d . . . . .
H4 H 0.639476 0.517953 0.811550 0.022 Uiso 1 1 calc R U . . .
C5 C 0.56099(9) 0.68996(12) 0.75615(9) 0.0190(3) Uani 1 1 d . . . . .
C6 C 0.59743(9) 0.77481(12) 0.68259(9) 0.0187(3) Uani 1 1 d . . . . .
C7 C 0.58350(10) 0.91452(12) 0.68879(10) 0.0219(3) Uani 1 1 d . . . . .
H7 H 0.608837 0.971729 0.638822 0.026 Uiso 1 1 calc R U . . .
C8 C 0.53297(10) 0.97024(13) 0.76731(10) 0.0245(3) Uani 1 1 d . . . . .
H8 H 0.523112 1.065148 0.770784 0.029 Uiso 1 1 calc R U . . .
C9 C 0.49685(10) 0.88646(14) 0.84087(10) 0.0254(3) Uani 1 1 d . . . . .
H9 H 0.462622 0.924085 0.895078 0.030 Uiso 1 1 calc R U . . .
C10 C 0.51081(10) 0.74773(13) 0.83508(10) 0.0234(3) Uani 1 1 d . . . . .
H10 H 0.485830 0.691145 0.885621 0.028 Uiso 1 1 calc R U . . .
C11 C 0.59850(12) 0.81063(13) 0.43674(10) 0.0274(3) Uani 1 1 d . . . . .
H11A H 0.554929 0.890382 0.450359 0.033 Uiso 1 1 calc R U . . .
H11B H 0.582213 0.783620 0.364389 0.033 Uiso 1 1 calc R U . . .
C12 C 0.71605(12) 0.83875(15) 0.46259(10) 0.0298(3) Uani 1 1 d . . . . .
H12A H 0.759665 0.779980 0.422750 0.036 Uiso 1 1 calc R U . . .
H12B H 0.732885 0.934350 0.449401 0.036 Uiso 1 1 calc R U . . .
C13 C 0.75362(10) 0.52470(12) 0.53845(10) 0.0216(3) Uani 1 1 d . . . . .
N13 N 0.79432(10) 0.48171(12) 0.47246(9) 0.0290(3) Uani 1 1 d . . . . .
C14 C 0.64584(10) 0.34455(13) 0.66174(9) 0.0214(3) Uani 1 1 d . . . . .
N14 N 0.67131(9) 0.23392(11) 0.66604(9) 0.0270(3) Uani 1 1 d . . . . .
C15 C 0.48284(10) 0.45908(12) 0.78596(9) 0.0201(3) Uani 1 1 d . . . . .
C16 C 0.38174(10) 0.48494(13) 0.73630(10) 0.0241(3) Uani 1 1 d . . . . .
H16 H 0.372866 0.552516 0.684915 0.029 Uiso 1 1 calc R U . . .
C17 C 0.29374(11) 0.41274(14) 0.76128(10) 0.0276(3) Uani 1 1 d . . . . .
H17 H 0.224944 0.431639 0.727603 0.033 Uiso 1 1 calc R U . . .
C18 C 0.30673(12) 0.31268(15) 0.83579(11) 0.0299(3) Uani 1 1 d . . . . .
H18 H 0.246705 0.263350 0.853145 0.036 Uiso 1 1 calc R U . . .
C19 C 0.40713(12) 0.28503(15) 0.88462(11) 0.0311(3) Uani 1 1 d . . . . .
H19 H 0.416040 0.216003 0.934878 0.037 Uiso 1 1 calc R U . . .
C20 C 0.49514(11) 0.35837(13) 0.86012(10) 0.0257(3) Uani 1 1 d . . . . .
H20 H 0.563807 0.339594 0.894146 0.031 Uiso 1 1 calc R U . . .

loop_
_atom_site_aniso_label
_atom_site_aniso_U_11
_atom_site_aniso_U_22
_atom_site_aniso_U_33
_atom_site_aniso_U_23
_atom_site_aniso_U_13
_atom_site_aniso_U_12
C1 0.0183(5) 0.0170(5) 0.0205(6) 0.0020(4) 0.0021(4) -0.0009(4)
O1 0.0224(4) 0.0228(5) 0.0194(4) 0.0029(3) -0.0005(3) -0.0009(3)
C2 0.0179(5) 0.0181(5) 0.0196(5) 0.0012(4) 0.0025(4) 0.0000(4)
O2 0.0216(4) 0.0229(5) 0.0235(5) 0.0039(3) 0.0038(3) -0.0036(3)
C3 0.0187(6) 0.0175(5) 0.0196(6) 0.0012(4) 0.0020(4) -0.0004(4)
C4 0.0187(5) 0.0185(6) 0.0191(5) 0.0014(4) 0.0031(4) -0.0003(4)
C5 0.0167(5) 0.0195(6) 0.0204(6) -0.0008(4) 0.0000(4) -0.0007(4)
C6 0.0160(5) 0.0191(6) 0.0204(6) -0.0006(4) -0.0001(4) 0.0001(4)
C7 0.0211(6) 0.0190(6) 0.0249(6) 0.0012(5) -0.0003(5) 0.0004(4)
C8 0.0232(6) 0.0197(6) 0.0297(7) -0.0041(5) -0.0011(5) 0.0019(5)
C9 0.0210(6) 0.0286(7) 0.0265(6) -0.0073(5) 0.0024(5) 0.0019(5)
C10 0.0216(6) 0.0262(6) 0.0228(6) -0.0011(5) 0.0040(5) -0.0018(5)
C11 0.0334(7) 0.0242(6) 0.0237(6) 0.0067(5) -0.0003(5) 0.0018(5)
C12 0.0336(7) 0.0315(7) 0.0248(7) 0.0081(5) 0.0055(5) -0.0048(6)
C13 0.0202(6) 0.0196(6) 0.0250(6) 0.0034(5) 0.0020(5) 0.0015(4)
N13 0.0314(6) 0.0285(6) 0.0284(6) 0.0021(5) 0.0085(5) 0.0065(5)
C14 0.0209(6) 0.0214(6) 0.0222(6) 0.0005(4) 0.0034(5) -0.0023(5)
N14 0.0284(6) 0.0201(5) 0.0322(6) 0.0024(4) 0.0016(5) -0.0002(4)
C15 0.0211(6) 0.0201(6) 0.0194(6) -0.0013(4) 0.0040(4) -0.0025(4)
C16 0.0232(6) 0.0249(6) 0.0240(6) 0.0024(5) 0.0023(5) -0.0010(5)
C17 0.0211(6) 0.0325(7) 0.0293(7) -0.0027(5) 0.0031(5) -0.0032(5)
C18 0.0293(7) 0.0320(7) 0.0296(7) -0.0028(5) 0.0095(5) -0.0120(6)
C19 0.0356(8) 0.0293(7) 0.0286(7) 0.0067(5) 0.0044(6) -0.0093(6)
C20 0.0258(6) 0.0264(6) 0.0247(6) 0.0043(5) 0.0010(5) -0.0040(5)

loop_
_atom_type_symbol
_atom_type_description
_atom_type_scat_dispersion_real
_atom_type_scat_dispersion_imag
_atom_type_scat_source
C C 0.0033 0.0016 'International Tables Vol C Tables 4.2.6.8 and 6.1.1.4'
H H 0.0000 0.0000 'International Tables Vol C Tables 4.2.6.8 and 6.1.1.4'
N N 0.0061 0.0033 'International Tables Vol C Tables 4.2.6.8 and 6.1.1.4'
O O 0.0106 0.0060 'International Tables Vol C Tables 4.2.6.8 and 6.1.1.4'

loop_
_geom_angle_atom_site_label_1
_geom_angle_atom_site_label_2
_geom_angle_atom_site_label_3
_geom_angle
_geom_angle_site_symmetry_1
_geom_angle_site_symmetry_3
_geom_angle_publ_flag
O2 C1 O1 107.14(9) . . ?
O2 C1 C6 110.28(10) . . ?
O1 C1 C6 112.05(10) . . ?
O2 C1 C2 109.71(9) . . ?
O1 C1 C2 107.49(9) . . ?
C6 C1 C2 110.08(10) . . ?
C1 O1 C11 107.32(9) . . ?
C13 C2 C1 109.81(10) . . ?
C13 C2 C3 112.65(10) . . ?
C1 C2 C3 108.05(9) . . ?
C13 C2 H2 108.8 . . ?
C1 C2 H2 108.8 . . ?
C3 C2 H2 108.8 . . ?
C1 O2 C12 108.52(9) . . ?
C14 C3 C2 111.50(10) . . ?
C14 C3 C4 110.83(10) . . ?
C2 C3 C4 108.39(9) . . ?
C14 C3 H3 108.7 . . ?
C2 C3 H3 108.7 . . ?
C4 C3 H3 108.7 . . ?
C15 C4 C5 112.81(10) . . ?
C15 C4 C3 110.31(10) . . ?
C5 C4 C3 110.87(10) . . ?
C15 C4 H4 107.5 . . ?
C5 C4 H4 107.5 . . ?
C3 C4 H4 107.5 . . ?
C10 C5 C6 118.65(11) . . ?
C10 C5 C4 118.11(11) . . ?
C6 C5 C4 123.15(11) . . ?
C5 C6 C7 120.11(11) . . ?
C5 C6 C1 121.28(11) . . ?
C7 C6 C1 118.61(11) . . ?
C8 C7 C6 120.54(12) . . ?
C8 C7 H7 119.7 . . ?
C6 C7 H7 119.7 . . ?
C7 C8 C9 119.63(12) . . ?
C7 C8 H8 120.2 . . ?
C9 C8 H8 120.2 . . ?
C10 C9 C8 119.96(12) . . ?
C10 C9 H9 120.0 . . ?
C8 C9 H9 120.0 . . ?
C9 C10 C5 121.10(12) . . ?
C9 C10 H10 119.4 . . ?
C5 C10 H10 119.4 . . ?
O1 C11 C12 102.39(10) . . ?
O1 C11 H11A 111.3 . . ?
C12 C11 H11A 111.3 . . ?
O1 C11 H11B 111.3 . . ?
C12 C11 H11B 111.3 . . ?
H11A C11 H11B 109.2 . . ?
O2 C12 C11 103.08(10) . . ?
O2 C12 H12A 111.1 . . ?
C11 C12 H12A 111.1 . . ?
O2 C12 H12B 111.1 . . ?
C11 C12 H12B 111.1 . . ?
H12A C12 H12B 109.1 . . ?
N13 C13 C2 179.59(14) . . ?
N14 C14 C3 179.13(14) . . ?
C16 C15 C20 119.20(12) . . ?
C16 C15 C4 120.53(11) . . ?
C20 C15 C4 120.25(11) . . ?
C17 C16 C15 120.59(12) . . ?
C17 C16 H16 119.7 . . ?
C15 C16 H16 119.7 . . ?
C16 C17 C18 119.81(13) . . ?
C16 C17 H17 120.1 . . ?
C18 C17 H17 120.1 . . ?
C19 C18 C17 120.01(13) . . ?
C19 C18 H18 120.0 . . ?
C17 C18 H18 120.0 . . ?
C18 C19 C20 120.09(13) . . ?
C18 C19 H19 120.0 . . ?
C20 C19 H19 120.0 . . ?
C15 C20 C19 120.29(13) . . ?
C15 C20 H20 119.9 . . ?
C19 C20 H20 119.9 . . ?

loop_
_geom_bond_atom_site_label_1
_geom_bond_atom_site_label_2
_geom_bond_distance
_geom_bond_site_symmetry_2
_geom_bond_publ_flag
C1 O2 1.4176(14) . ?
C1 O1 1.4287(15) . ?
C1 C6 1.5197(17) . ?
C1 C2 1.5406(16) . ?
O1 C11 1.4384(15) . ?
C2 C13 1.4683(17) . ?
C2 C3 1.5428(16) . ?
C2 H2 1.0000 . ?
O2 C12 1.4445(16) . ?
C3 C14 1.4762(17) . ?
C3 C4 1.5476(16) . ?
C3 H3 1.0000 . ?
C4 C15 1.5177(16) . ?
C4 C5 1.5292(16) . ?
C4 H4 1.0000 . ?
C5 C10 1.3975(17) . ?
C5 C6 1.3978(17) . ?
C6 C7 1.3984(17) . ?
C7 C8 1.3874(18) . ?
C7 H7 0.9500 . ?
C8 C9 1.390(2) . ?
C8 H8 0.9500 . ?
C9 C10 1.3886(19) . ?
C9 H9 0.9500 . ?
C10 H10 0.9500 . ?
C11 C12 1.512(2) . ?
C11 H11A 0.9900 . ?
C11 H11B 0.9900 . ?
C12 H12A 0.9900 . ?
C12 H12B 0.9900 . ?
C13 N13 1.1393(17) . ?
C14 N14 1.1416(17) . ?
C15 C16 1.3931(18) . ?
C15 C20 1.3932(17) . ?
C16 C17 1.3902(18) . ?
C16 H16 0.9500 . ?
C17 C18 1.392(2) . ?
C17 H17 0.9500 . ?
C18 C19 1.385(2) . ?
C18 H18 0.9500 . ?
C19 C20 1.3941(19) . ?
C19 H19 0.9500 . ?
C20 H20 0.9500 . ?

loop_
_geom_hbond_atom_site_label_D
_geom_hbond_atom_site_label_H
_geom_hbond_atom_site_label_A
_geom_hbond_distance_DH
_geom_hbond_distance_HA
_geom_hbond_distance_DA
_geom_hbond_angle_DHA
_geom_hbond_site_symmetry_A
_geom_hbond_publ_flag
C2 H2 N14 1.00 2.52 3.4071(17) 147.6 2_656 yes

loop_
_geom_torsion_atom_site_label_1
_geom_torsion_atom_site_label_2
_geom_torsion_atom_site_label_3
_geom_torsion_atom_site_label_4
_geom_torsion
_geom_torsion_site_symmetry_1
_geom_torsion_site_symmetry_2
_geom_torsion_site_symmetry_3
_geom_torsion_site_symmetry_4
_geom_torsion_publ_flag
O2 C1 O1 C11 -18.16(12) . . . . ?
C6 C1 O1 C11 102.93(11) . . . . ?
C2 C1 O1 C11 -136.01(10) . . . . ?
O2 C1 C2 C13 -59.23(12) . . . . ?
O1 C1 C2 C13 56.94(12) . . . . ?
C6 C1 C2 C13 179.23(10) . . . . ?
O2 C1 C2 C3 177.55(9) . . . . ?
O1 C1 C2 C3 -66.28(11) . . . . ?
C6 C1 C2 C3 56.01(12) . . . . ?
O1 C1 O2 C12 -3.91(13) . . . . ?
C6 C1 O2 C12 -126.11(11) . . . . ?
C2 C1 O2 C12 112.48(11) . . . . ?
C13 C2 C3 C14 45.92(13) . . . . ?
C1 C2 C3 C14 167.40(10) . . . . ?
C13 C2 C3 C4 168.19(10) . . . . ?
C1 C2 C3 C4 -70.33(12) . . . . ?
C14 C3 C4 C15 -63.40(13) . . . . ?
C2 C3 C4 C15 173.92(9) . . . . ?
C14 C3 C4 C5 170.90(10) . . . . ?
C2 C3 C4 C5 48.23(12) . . . . ?
C15 C4 C5 C10 43.21(15) . . . . ?
C3 C4 C5 C10 167.50(10) . . . . ?
C15 C4 C5 C6 -140.37(12) . . . . ?
C3 C4 C5 C6 -16.09(16) . . . . ?
C10 C5 C6 C7 0.04(17) . . . . ?
C4 C5 C6 C7 -176.35(11) . . . . ?
C10 C5 C6 C1 179.94(11) . . . . ?
C4 C5 C6 C1 3.54(17) . . . . ?
O2 C1 C6 C5 -144.73(11) . . . . ?
O1 C1 C6 C5 96.01(13) . . . . ?
C2 C1 C6 C5 -23.54(15) . . . . ?
O2 C1 C6 C7 35.17(15) . . . . ?
O1 C1 C6 C7 -84.09(13) . . . . ?
C2 C1 C6 C7 156.36(11) . . . . ?
C5 C6 C7 C8 -0.41(18) . . . . ?
C1 C6 C7 C8 179.69(11) . . . . ?
C6 C7 C8 C9 0.60(19) . . . . ?
C7 C8 C9 C10 -0.43(19) . . . . ?
C8 C9 C10 C5 0.06(19) . . . . ?
C6 C5 C10 C9 0.13(18) . . . . ?
C4 C5 C10 C9 176.71(11) . . . . ?
C1 O1 C11 C12 31.57(13) . . . . ?
C1 O2 C12 C11 22.95(13) . . . . ?
O1 C11 C12 O2 -32.89(13) . . . . ?
C5 C4 C15 C16 49.73(15) . . . . ?
C3 C4 C15 C16 -74.85(14) . . . . ?
C5 C4 C15 C20 -131.68(12) . . . . ?
C3 C4 C15 C20 103.73(13) . . . . ?
C20 C15 C16 C17 0.94(19) . . . . ?
C4 C15 C16 C17 179.55(12) . . . . ?
C15 C16 C17 C18 -0.7(2) . . . . ?
C16 C17 C18 C19 -0.2(2) . . . . ?
C17 C18 C19 C20 0.7(2) . . . . ?
C16 C15 C20 C19 -0.4(2) . . . . ?
C4 C15 C20 C19 -178.97(12) . . . . ?
C18 C19 C20 C15 -0.5(2) . . . . ?
